data_2300125
loop_
_publ_author_name
'Llin\`as, Antonio'
'Box, Karl J.'
'Burley, Jonathan C.'
'Glen, Robert C.'
'Goodman, Jonathan M.'

_publ_section_title
;
 A new method for the reproducible generation of polymorphs: two forms
 of sulindac with very different solubilities
;
_journal_issue 2
_journal_name_full 'Journal of Applied Crystallography'
_journal_page_first 379
_journal_page_last 381
_journal_paper_doi 10.1107/S0021889807007832
_journal_volume 40
_journal_year 2007
_chemical_formula_moiety 'C20 H17 F1 O3 S1'
_chemical_formula_structural 'C20 H17 F1 O3 S1'
_chemical_formula_sum 'C20 H17 F O3 S'
_chemical_formula_weight 356.41
_chemical_name_common sulindac
_chemical_name_systematic
;
2-[6-fluoro-2-methyl-3- [(4-methylsulfinylphenyl)methylidene]inden-1-yl]-
acetic acid

;
_space_group_IT_number 14
_symmetry_cell_setting monoclinic
_symmetry_space_group_name_Hall '-P 2ybc'
_symmetry_space_group_name_H-M 'P 1 21/c 1'
_cell_angle_alpha 90.0
_cell_angle_beta 106.0111(29)
_cell_angle_gamma 90.0
_cell_formula_units_Z 4
_cell_length_a 12.68581(34)
_cell_length_b 8.18939(20)
_cell_length_c 17.7934(5)
_cell_measurement_temperature 293
_cell_volume 1776.83(9)
_computing_structure_refinement GSAS
_computing_structure_solution 'DASH, GSAS (see text for citations)'
_diffrn_ambient_temperature 293
_diffrn_detector 'Linear PSD'
_diffrn_detector_type Stoe
_diffrn_measurement_device_type 'Stoe Stadi-P'
_diffrn_radiation_monochromator 'Ge (111)'
_diffrn_radiation_polarisn_ratio 2.0
_diffrn_radiation_probe x-ray
_diffrn_radiation_type 'Co K\a'
_diffrn_radiation_wavelength 1.78892
_diffrn_source 'Short-focus sealed ceramic tube'
_exptl_absorpt_correction_T_max 1.00000
_exptl_absorpt_correction_T_min 1.00000
_exptl_absorpt_process_details
;   GSAS Absorption/surface roughness correction: function number 0
 No correction is applied.
;
_exptl_crystal_density_diffrn 1.332
_exptl_crystal_F_000 744
_pd_calc_method 'Rietveld Refinement'
_pd_char_colour yellow
_pd_instr_location
; 
University Chemical Laboratory
Lensfield Road
Cambridge
CB2 1EW
UK
;
_pd_meas_2theta_range_inc 0.01
_pd_meas_2theta_range_max 69.99
_pd_meas_2theta_range_min 2.0
_pd_meas_number_of_points 6800
_pd_meas_scan_method step
_pd_phase_name SULINDAC_FORM_II_P21_C_RIETVELD
_pd_proc_2theta_range_inc 0.01
_pd_proc_2theta_range_max 70.11629
_pd_proc_2theta_range_min 2.12629
_pd_proc_info_datetime 2007-03-07T18:41:29
_pd_proc_info_excluded_regions ' ?'
_pd_proc_ls_background_function
;   GSAS Background function number 1 with 15 terms.
 Shifted Chebyshev function of 1st kind
      1:    725.334     2:   -363.062     3:   -69.4872     4:    119.798    
      5:   -10.2295     6:   -70.0540     7:    33.7373     8:    39.3149    
      9:   -45.5570    10:    3.81882    11:    29.1700    12:   -21.7529    
     13:   -10.9817    14:    16.8347    15:   -8.63052    
;
_pd_proc_ls_peak_cutoff 0.00100
_pd_proc_ls_profile_function
;
 CW Profile function number 3 with  19 terms
 Pseudovoigt profile coefficients as parameterized in
 P. Thompson, D.E. Cox & J.B. Hastings (1987). J. Appl. Cryst.,20,79-83.
 Asymmetry correction of L.W. Finger, D.E. Cox & A. P. Jephcoat (1994).
 J. Appl. Cryst.,27,892-900.
 Peak tails are ignored  where the intensity is below 0.0010 times the peak
   Aniso. broadening axis   0.0   0.0   1.0
;
_pd_proc_ls_prof_R_factor 0.0381
_pd_proc_ls_prof_wR_expected 0.0310
_pd_proc_ls_prof_wR_factor 0.0505
_pd_proc_number_of_points 6800
_pd_spec_mounting ' ?'
_refine_ls_goodness_of_fit_all 1.67
_refine_ls_hydrogen_treatment mixed
_refine_ls_matrix_type full
_refine_ls_number_parameters 150
_refine_ls_number_restraints 145
_refine_ls_R_Fsqd_factor 0.07490
_refine_ls_shift/su_max 0.03
_refine_ls_shift/su_mean 0.01
_reflns_d_resolution_high 1.560
_reflns_d_resolution_low 12.194
_reflns_limit_h_max 9
_reflns_limit_h_min 0
_reflns_limit_k_max 6
_reflns_limit_k_min 0
_reflns_limit_l_max 12
_reflns_limit_l_min -13
_reflns_number_total 494
_cod_data_source_file kk5012.cif
_cod_data_source_block I
_cod_depositor_comments
;
The following automatic conversions were performed:
'_geom_bond_publ_flag' value 'N' changed to 'n' according to
'/home/saulius/struct/CIF-dictionaries/cif_core.dic' dictionary named
'cif_core.dic' version 2.4.1 from 2010-06-29 (98
times).

'_geom_angle_publ_flag' value 'N' changed to 'n' according to
'/home/saulius/struct/CIF-dictionaries/cif_core.dic' dictionary named
'cif_core.dic' version 2.4.1 from 2010-06-29 (71 time).

Automatic conversion script
Id: cif_fix_enum 1527 2010-12-29 10:47:43Z saulius 

The following automatic conversions were performed:

'_geom_bond_publ_flag' value 'N' changed to 'n' according to
/home/saulius/struct/CIF-dictionaries/cif_core.dic dictionary named
'cif_core.dic' version 2.4.1 from 2010-06-29 (98
times).

'_geom_angle_publ_flag' value 'N' changed to 'n' according
to /home/saulius/struct/CIF-dictionaries/cif_core.dic dictionary
named 'cif_core.dic' version 2.4.1 from 2010-06-29 (71 time).

Automatic conversion script
Id: cif_fix_values 1715 2011-07-08 13:25:40Z adriana 
;
_cod_original_cell_volume 1776.83(6)
_cod_original_sg_symbol_H-M 'P 21/c'
_cod_database_code 2300125
_cod_database_fobs_code 2300125
_gsas_exptl_extinct_corr_t_min 1.00000
_gsas_exptl_extinct_corr_t_max 1.00000

loop_
_symmetry_equiv_pos_site_id
_symmetry_equiv_pos_as_xyz
1 +x,+y,+z
2 -x,+y+1/2,-z+1/2
-1 -x,-y,-z
-2 +x,-y+1/2,+z+1/2

loop_
_atom_site_type_symbol
_atom_site_label
_atom_site_fract_x
_atom_site_fract_y
_atom_site_fract_z
_atom_site_occupancy
_atom_site_thermal_displace_type
_atom_site_U_iso_or_equiv
_atom_site_symmetry_multiplicity
S S1 -0.5029(4) 0.0558(8) -0.37808(29) 1.0 Uiso 0.1966(20) 4
F F1 0.0418(6) -0.3523(10) 0.0918(4) 1.0 Uiso 0.1966(20) 4
O O1 0.3937(8) 0.1517(9) -0.0136(6) 1.0 Uiso 0.1966(20) 4
H H17 0.396(5) 0.1028(17) 0.1134(13) 1.0 Uiso 0.1966(20) 4
O O2 0.3906(9) 0.0020(11) 0.0898(4) 1.0 Uiso 0.1966(20) 4
O O3 -0.5407(11) 0.2059(8) -0.3439(8) 1.0 Uiso 0.1966(20) 4
C C1 0.0519(4) -0.0399(16) -0.1829(5) 1.0 Uiso 0.1966(20) 4
C C2 0.1712(4) -0.0334(14) -0.1646(4) 1.0 Uiso 0.1966(20) 4
C C3 0.2157(4) -0.0983(13) -0.0930(4) 1.0 Uiso 0.1966(20) 4
C C4 0.1340(4) -0.2304(16) 0.0104(4) 1.0 Uiso 0.1966(20) 4
H H1 0.2011(5) -0.257(4) 0.0453(12) 1.0 Uiso 0.1966(20) 4
C C5 0.0332(5) -0.2680(16) 0.0240(4) 1.0 Uiso 0.1966(20) 4
C C6 -0.0668(4) -0.2488(16) -0.0271(5) 1.0 Uiso 0.1966(20) 4
H H2 -0.1308(5) -0.271(4) -0.0133(9) 1.0 Uiso 0.1966(20) 4
C C7 -0.0685(4) -0.1733(16) -0.0992(5) 1.0 Uiso 0.1966(20) 4
H H3 -0.1357(5) -0.149(4) -0.1344(12) 1.0 Uiso 0.1966(20) 4
C C8 0.0268(4) -0.1160(14) -0.1144(4) 1.0 Uiso 0.1966(20) 4
C C9 0.1290(4) -0.1587(16) -0.0626(5) 1.0 Uiso 0.1966(20) 4
C C10 -0.0117(4) 0.0311(11) -0.2464(4) 1.0 Uiso 0.1966(20) 4
H H4 0.0271(6) 0.0673(33) -0.2806(8) 1.0 Uiso 0.1966(20) 4
C C11 -0.1301(4) 0.0322(14) -0.28089(35) 1.0 Uiso 0.1966(20) 4
C C12 -0.1840(5) -0.0189(23) -0.3563(5) 1.0 Uiso 0.1966(20) 4
H H5 -0.1427(8) -0.053(5) -0.3893(8) 1.0 Uiso 0.1966(20) 4
C C13 -0.2962(5) -0.0197(19) -0.3837(4) 1.0 Uiso 0.1966(20) 4
H H6 -0.3293(8) -0.054(5) -0.4346(9) 1.0 Uiso 0.1966(20) 4
C C14 -0.3599(4) 0.0376(16) -0.33845(34) 1.0 Uiso 0.1966(20) 4
C C15 -0.3099(5) 0.0768(16) -0.25820(35) 1.0 Uiso 0.1966(20) 4
H H7 -0.3516(9) 0.121(4) -0.2278(6) 1.0 Uiso 0.1966(20) 4
C C16 -0.1984(5) 0.0739(19) -0.2312(4) 1.0 Uiso 0.1966(20) 4
H H8 -0.1652(7) 0.107(5) -0.1802(8) 1.0 Uiso 0.1966(20) 4
C C17 0.2317(7) 0.0649(12) -0.2097(5) 1.0 Uiso 0.1966(20) 4
H H9 0.187(5) 0.078(14) -0.2625(23) 1.0 Uiso 0.1966(20) 4
H H10 0.249(9) 0.170(8) -0.186(7) 1.0 Uiso 0.1966(20) 4
H H11 0.298(6) 0.010(7) -0.210(9) 1.0 Uiso 0.1966(20) 4
C C18 0.3338(4) -0.1076(10) -0.0486(4) 1.0 Uiso 0.1966(20) 4
H H12 0.3480(10) -0.2121(10) -0.0221(7) 1.0 Uiso 0.1966(20) 4
H H13 0.3785(7) -0.0986(19) -0.0848(6) 1.0 Uiso 0.1966(20) 4
C C19 0.3655(8) 0.0286(8) 0.0122(4) 1.0 Uiso 0.1966(20) 4
C C20 -0.5445(9) -0.1001(10) -0.3369(7) 1.0 Uiso 0.1966(20) 4
H H14 -0.499(6) -0.1933(20) -0.339(9) 1.0 Uiso 0.1966(20) 4
H H15 -0.539(11) -0.075(8) -0.2833(26) 1.0 Uiso 0.1966(20) 4
H H16 -0.619(4) -0.125(11) -0.364(5) 1.0 Uiso 0.1966(20) 4

loop_
_atom_type_symbol
_atom_type_number_in_cell
_atom_type_scat_dispersion_real
_atom_type_scat_dispersion_imag
_atom_type_scat_Cromer_Mann_a1
_atom_type_scat_Cromer_Mann_a2
_atom_type_scat_Cromer_Mann_a3
_atom_type_scat_Cromer_Mann_a4
_atom_type_scat_Cromer_Mann_b1
_atom_type_scat_Cromer_Mann_b2
_atom_type_scat_Cromer_Mann_b3
_atom_type_scat_Cromer_Mann_b4
_atom_type_scat_Cromer_Mann_c
_atom_type_scat_source
S 4.0 0.000 0.000 6.90530 1.46790 5.20340 22.2151 1.43790 0.25360 1.58630 56.1720 0.86690 International_Tables_Vol_C
F 4.0 0.000 0.000 3.53920 10.2825 2.64120 4.29440 1.51700 0.26150 1.02430 26.1476 0.27760 International_Tables_Vol_C
O 12.0 0.000 0.000 3.04850 13.2771 2.28680 5.70110 1.54630 0.32390 0.86700 32.9089 0.25080 International_Tables_Vol_C
H 68.0 0.000 0.000 0.49300 10.5109 0.32291 26.1257 0.14019 3.14236 0.04081 57.7997 0.00304 International_Tables_Vol_C
C 80.0 0.000 0.000 2.31000 20.8439 1.02000 10.2075 1.58860 0.56870 0.86500 51.6512 0.21560 International_Tables_Vol_C

loop_
_geom_angle_atom_site_label_1
_geom_angle_atom_site_label_2
_geom_angle_atom_site_label_3
_geom_angle
_geom_angle_site_symmetry_1
_geom_angle_site_symmetry_2
_geom_angle_site_symmetry_3
_geom_angle_publ_flag
H17 O2 C19 106.8(14) 1_555 . 1_555 n
C2 C1 C8 106.08(23) 1_555 . 1_555 n
C2 C1 C10 121.52(24) 1_555 . 1_555 n
C8 C1 C10 131.9(4) 1_555 . 1_555 n
C1 C2 C3 109.50(27) 1_555 . 1_555 n
C1 C2 C17 123.8(4) 1_555 . 1_555 n
C3 C2 C17 125.22(29) 1_555 . 1_555 n
C2 C3 C9 108.97(24) 1_555 . 1_555 n
C2 C3 C18 128.11(28) 1_555 . 1_555 n
C9 C3 C18 122.92(28) 1_555 . 1_555 n
H1 C4 C5 122.90(33) 1_555 . 1_555 n
H1 C4 C9 120.9(5) 1_555 . 1_555 n
C5 C4 C9 116.04(25) 1_555 . 1_555 n
F1 C5 C4 114.1(4) 1_555 . 1_555 n
F1 C5 C6 118.92(28) 1_555 . 1_555 n
C4 C5 C6 126.27(26) 1_555 . 1_555 n
C5 C6 H2 121.8(4) 1_555 . 1_555 n
C5 C6 C7 115.84(24) 1_555 . 1_555 n
H2 C6 C7 121.9(5) 1_555 . 1_555 n
C6 C7 H3 118.9(5) 1_555 . 1_555 n
C6 C7 C8 121.67(24) 1_555 . 1_555 n
H3 C7 C8 118.88(32) 1_555 . 1_555 n
C1 C8 C7 134.22(27) 1_555 . 1_555 n
C1 C8 C9 105.98(25) 1_555 . 1_555 n
C7 C8 C9 118.72(29) 1_555 . 1_555 n
C3 C9 C4 130.01(26) 1_555 . 1_555 n
C3 C9 C8 109.17(25) 1_555 . 1_555 n
C4 C9 C8 120.32(32) 1_555 . 1_555 n
C1 C10 H4 113.0(5) 1_555 . 1_555 n
C1 C10 C11 132.37(32) 1_555 . 1_555 n
H4 C10 C11 113.08(33) 1_555 . 1_555 n
C10 C11 C12 125.36(29) 1_555 . 1_555 n
C10 C11 C16 117.93(28) 1_555 . 1_555 n
C12 C11 C16 116.41(29) 1_555 . 1_555 n
C11 C12 H5 119.0(5) 1_555 . 1_555 n
C11 C12 C13 122.01(25) 1_555 . 1_555 n
H5 C12 C13 119.0(4) 1_555 . 1_555 n
C12 C13 H6 119.5(5) 1_555 . 1_555 n
C12 C13 C14 120.73(28) 1_555 . 1_555 n
H6 C13 C14 119.6(4) 1_555 . 1_555 n
C13 C14 C15 119.52(23) 1_555 . 1_555 n
C14 C15 H7 120.15(34) 1_555 . 1_555 n
C14 C15 C16 118.66(27) 1_555 . 1_555 n
H7 C15 C16 120.3(5) 1_555 . 1_555 n
C11 C16 C15 121.97(25) 1_555 . 1_555 n
C11 C16 H8 118.8(5) 1_555 . 1_555 n
C15 C16 H8 119.07(32) 1_555 . 1_555 n
C2 C17 H9 109.5(4) 1_555 . 1_555 n
C2 C17 H10 109.4(31) 1_555 . 1_555 n
C2 C17 H11 109.5(19) 1_555 . 1_555 n
H9 C17 H10 109.4(17) 1_555 . 1_555 n
H9 C17 H11 109.4(16) 1_555 . 1_555 n
H10 C17 H11 109.5(13) 1_555 . 1_555 n
H10 H9 H11 60.0(5) 1_555 . 1_555 n
H9 H10 H11 60.0(12) 1_555 . 1_555 n
H9 H11 H10 60.0(8) 1_555 . 1_555 n
C3 C18 H12 109.1(4) 1_555 . 1_555 n
C3 C18 H13 109.3(4) 1_555 . 1_555 n
C3 C18 C19 111.59(32) 1_555 . 1_555 n
H12 C18 H13 109.0(4) 1_555 . 1_555 n
H12 C18 C19 108.8(4) 1_555 . 1_555 n
H13 C18 C19 109.1(4) 1_555 . 1_555 n
O1 C19 O2 121.0(5) 1_555 . 1_555 n
O1 C19 C18 112.9(4) 1_555 . 1_555 n
O2 C19 C18 123.4(4) 1_555 . 1_555 n
H14 C20 H15 109.5(12) 1_555 . 1_555 n
H14 C20 H16 109.3(12) 1_555 . 1_555 n
H15 C20 H16 109.5(4) 1_555 . 1_555 n
H15 H14 H16 60.1(5) 1_555 . 1_555 n
H14 H15 H16 59.90(31) 1_555 . 1_555 n
H14 H16 H15 60.04(32) 1_555 . 1_555 n

loop_
_geom_bond_atom_site_label_1
_geom_bond_atom_site_label_2
_geom_bond_distance
_geom_bond_site_symmetry_1
_geom_bond_site_symmetry_2
_geom_bond_publ_flag
S1 O3 1.5071(17) . 1_555 n
F1 C5 1.3688(16) . 1_555 n
O1 C19 1.2020(16) . 1_555 n
H17 O2 0.9202(17) . 1_555 n
O2 H17 0.9202(17) . 1_555 n
O2 C19 1.3473(16) . 1_555 n
O3 S1 1.5071(17) . 1_555 n
C1 C2 1.4593(16) . 1_555 n
C1 C8 1.4797(16) . 1_555 n
C1 C10 1.3278(16) . 1_555 n
C2 C1 1.4593(16) . 1_555 n
C2 C3 1.3513(16) . 1_555 n
C2 C17 1.4896(17) . 1_555 n
C3 C2 1.3513(16) . 1_555 n
C3 C9 1.4418(16) . 1_555 n
C3 C18 1.4904(16) . 1_555 n
C4 H1 0.9301(17) . 1_555 n
C4 C5 1.4001(16) . 1_555 n
C4 C9 1.4099(16) . 1_555 n
H1 C4 0.9301(17) . 1_555 n
C5 F1 1.3688(16) . 1_555 n
C5 C4 1.4001(16) . 1_555 n
C5 C6 1.3500(16) . 1_555 n
C6 C5 1.3500(16) . 1_555 n
C6 H2 0.9298(17) . 1_555 n
C6 C7 1.4201(16) . 1_555 n
H2 C6 0.9298(17) . 1_555 n
C7 C6 1.4201(16) . 1_555 n
C7 H3 0.9301(17) . 1_555 n
C7 C8 1.3908(16) . 1_555 n
H3 C7 0.9301(17) . 1_555 n
C8 C1 1.4797(16) . 1_555 n
C8 C7 1.3908(16) . 1_555 n
C8 C9 1.4109(16) . 1_555 n
C9 C3 1.4418(16) . 1_555 n
C9 C4 1.4099(16) . 1_555 n
C9 C8 1.4109(16) . 1_555 n
C10 C1 1.3278(16) . 1_555 n
C10 H4 0.9297(17) . 1_555 n
C10 C11 1.4583(16) . 1_555 n
H4 C10 0.9297(17) . 1_555 n
C11 C10 1.4583(16) . 1_555 n
C11 C12 1.3918(16) . 1_555 n
C11 C16 1.4392(16) . 1_555 n
C12 C11 1.3918(16) . 1_555 n
C12 H5 0.9302(17) . 1_555 n
C12 C13 1.3715(16) . 1_555 n
H5 C12 0.9302(17) . 1_555 n
C13 C12 1.3715(16) . 1_555 n
C13 H6 0.9302(17) . 1_555 n
C13 C14 1.3708(16) . 1_555 n
H6 C13 0.9302(17) . 1_555 n
C14 C13 1.3708(16) . 1_555 n
C14 C15 1.4300(16) . 1_555 n
C15 C14 1.4300(16) . 1_555 n
C15 H7 0.9300(17) . 1_555 n
C15 C16 1.3623(16) . 1_555 n
H7 C15 0.9300(17) . 1_555 n
C16 C11 1.4392(16) . 1_555 n
C16 C15 1.3623(16) . 1_555 n
C16 H8 0.9299(17) . 1_555 n
H8 C16 0.9299(17) . 1_555 n
C17 C2 1.4896(17) . 1_555 n
C17 H9 0.9602(17) . 1_555 n
C17 H10 0.9601(17) . 1_555 n
C17 H11 0.9599(17) . 1_555 n
H9 C17 0.9602(17) . 1_555 n
H9 H10 1.568(17) . 1_555 n
H9 H11 1.567(15) . 1_555 n
H10 C17 0.9601(17) . 1_555 n
H10 H9 1.568(17) . 1_555 n
H10 H11 1.568(13) . 1_555 n
H11 C17 0.9599(17) . 1_555 n
H11 H9 1.567(15) . 1_555 n
H11 H10 1.568(13) . 1_555 n
C18 C3 1.4904(16) . 1_555 n
C18 H12 0.9702(17) . 1_555 n
C18 H13 0.9697(17) . 1_555 n
C18 C19 1.5284(16) . 1_555 n
H12 C18 0.9702(17) . 1_555 n
H12 H13 1.579(4) . 1_555 n
H13 C18 0.9697(17) . 1_555 n
H13 H12 1.579(4) . 1_555 n
C19 O1 1.2020(16) . 1_555 n
C19 O2 1.3473(16) . 1_555 n
C19 C18 1.5284(16) . 1_555 n
C20 H14 0.9600(17) . 1_555 n
C20 H15 0.9601(17) . 1_555 n
C20 H16 0.9602(17) . 1_555 n
H14 C20 0.9600(17) . 1_555 n
H14 H15 1.568(12) . 1_555 n
H14 H16 1.566(12) . 1_555 n
H15 C20 0.9601(17) . 1_555 n
H15 H14 1.568(12) . 1_555 n
H15 H16 1.569(4) . 1_555 n
H16 C20 0.9602(17) . 1_555 n
H16 H14 1.566(12) . 1_555 n
H16 H15 1.569(4) . 1_555 n
